data_4507306
loop_
_publ_author_name
'Zhang, Xiutang'
'Fan, Liming'
'Sun, Zhong'
'Zhang, Wei'
'Li, Dacheng'
'Dou, Jianmin'
'Han, Lei'

_publ_section_title
;
 Syntheses, Structures, and Properties of a Series of Multidimensional
 Metal--Organic Polymers Based on
 3,3&#x2032;,5,5&#x2032;-Biphenyltetracarboxylic Acid and N-Donor
 Ancillary Ligands
;
_journal_issue 2
_journal_name_full 'Crystal Growth &amp; Design'
_journal_page_first 792
_journal_paper_doi 10.1021/cg301502u
_journal_volume 13
_journal_year 2013
_chemical_formula_moiety 'C52 H32 Mn2 N10 O8'
_chemical_formula_sum 'C52 H32 Mn2 N10 O8'
_chemical_formula_weight 1034.76
_chemical_name_systematic
; 
 ? 
;
_space_group_IT_number 2
_symmetry_cell_setting triclinic
_symmetry_space_group_name_Hall '-P 1'
_symmetry_space_group_name_H-M 'P -1'
_atom_sites_solution_hydrogens geom
_atom_sites_solution_primary direct
_atom_sites_solution_secondary difmap
_audit_creation_method SHELXL-97
_cell_angle_alpha 92.379(8)
_cell_angle_beta 109.668(7)
_cell_angle_gamma 110.955(8)
_cell_formula_units_Z 2
_cell_length_a 14.787(7)
_cell_length_b 15.571(7)
_cell_length_c 16.424(7)
_cell_measurement_reflns_used 11214
_cell_measurement_temperature 293(2)
_cell_measurement_theta_max 25.00
_cell_measurement_theta_min 1.91
_cell_volume 3269(3)
_computing_cell_refinement 'Bruker SMART'
_computing_data_collection 'Bruker SMART'
_computing_data_reduction 'Bruker SAINT'
_computing_molecular_graphics 'Bruker SHELXTL'
_computing_publication_material 'Bruker SHELXTL'
_computing_structure_refinement 'SHELXL-97 (Sheldrick, 1997)'
_computing_structure_solution 'SHELXS-97 (Sheldrick, 1990)'
_diffrn_ambient_temperature 293(2)
_diffrn_measured_fraction_theta_full 0.972
_diffrn_measured_fraction_theta_max 0.972
_diffrn_measurement_device_type 'CCD area detector'
_diffrn_measurement_method 'phi and omega scans'
_diffrn_radiation_monochromator graphite
_diffrn_radiation_source 'fine-focus sealed tube'
_diffrn_radiation_type MoK\a
_diffrn_radiation_wavelength 0.71073
_diffrn_reflns_av_R_equivalents 0.0553
_diffrn_reflns_av_sigmaI/netI 0.0844
_diffrn_reflns_limit_h_max 17
_diffrn_reflns_limit_h_min -12
_diffrn_reflns_limit_k_max 13
_diffrn_reflns_limit_k_min -18
_diffrn_reflns_limit_l_max 19
_diffrn_reflns_limit_l_min -18
_diffrn_reflns_number 15767
_diffrn_reflns_theta_full 25.00
_diffrn_reflns_theta_max 25.00
_diffrn_reflns_theta_min 1.91
_diffrn_standards_number 0
_exptl_absorpt_coefficient_mu 0.435
_exptl_absorpt_correction_T_max 0.9660
_exptl_absorpt_correction_T_min 0.9496
_exptl_absorpt_correction_type multi-scan
_exptl_absorpt_process_details '(SADABS; Bruker, 2001)'
_exptl_crystal_colour pink
_exptl_crystal_density_diffrn 1.051
_exptl_crystal_density_method 'not measured'
_exptl_crystal_description block
_exptl_crystal_F_000 1056
_exptl_crystal_size_max 0.12
_exptl_crystal_size_mid 0.10
_exptl_crystal_size_min 0.08
_refine_diff_density_max 1.533
_refine_diff_density_min -0.916
_refine_diff_density_rms 0.102
_refine_ls_extinction_method none
_refine_ls_goodness_of_fit_ref 1.000
_refine_ls_hydrogen_treatment noref
_refine_ls_matrix_type full
_refine_ls_number_parameters 649
_refine_ls_number_reflns 11214
_refine_ls_number_restraints 24
_refine_ls_restrained_S_all 1.014
_refine_ls_R_factor_all 0.0931
_refine_ls_R_factor_gt 0.0673
_refine_ls_shift/su_max 0.001
_refine_ls_shift/su_mean 0.000
_refine_ls_structure_factor_coef Fsqd
_refine_ls_weighting_details 'calc w=1/[\s^2^(Fo^2^)+(0.0720P)^2^+0.0000P] where P=(Fo^2^+2Fc^2^)/3'
_refine_ls_weighting_scheme calc
_refine_ls_wR_factor_gt 0.0747
_refine_ls_wR_factor_ref 0.0966
_reflns_number_gt 5236
_reflns_number_total 11214
_reflns_threshold_expression >2sigma(I)
_cod_data_source_file cg301502u_si_006.cif
_cod_data_source_block p
_cod_depositor_comments
;
The following automatic conversions were performed:

'_symmetry_cell_setting' value 'Triclinic' changed to 'triclinic'
according to /home/saulius/struct/CIF-dictionaries/cif_core.dic
dictionary named 'cif_core.dic' version 2.4.2 from 2011-04-26.

Automatic conversion script
Id: cif_fix_values 1891 2012-01-12 08:04:46Z andrius 
;
_cod_original_sg_symbol_H-M P-1
_cod_database_code 4507306

loop_
_symmetry_equiv_pos_as_xyz
'x, y, z'
'-x, -y, -z'

loop_
_atom_site_label
_atom_site_type_symbol
_atom_site_fract_x
_atom_site_fract_y
_atom_site_fract_z
_atom_site_U_iso_or_equiv
_atom_site_adp_type
_atom_site_occupancy
_atom_site_symmetry_multiplicity
_atom_site_calc_flag
_atom_site_refinement_flags
Mn1 Mn 0.83424(6) 1.25301(6) 0.32302(5) 0.0329(2) Uani 1 1 d .
Mn2 Mn 0.66321(6) 0.66982(6) -0.25269(5) 0.0329(2) Uani 1 1 d .
C1 C 0.9000(5) 1.3902(5) 0.5013(4) 0.068(2) Uani 1 1 d .
H1 H 0.8345 1.3924 0.4765 0.082 Uiso 1 1 calc R
C2 C 0.9613(5) 1.4374(5) 0.5861(4) 0.068(2) Uani 1 1 d .
H2 H 0.9372 1.4694 0.6171 0.082 Uiso 1 1 calc R
C3 C 1.0574(6) 1.4365(6) 0.6232(5) 0.086(3) Uani 1 1 d .
H3 H 1.1009 1.4691 0.6800 0.103 Uiso 1 1 calc R
C4 C 1.0901(5) 1.3876(5) 0.5773(4) 0.065(2) Uani 1 1 d .
H4 H 1.1563 1.3869 0.6023 0.078 Uiso 1 1 calc R
C5 C 1.0246(4) 1.3392(4) 0.4935(4) 0.0453(15) Uani 1 1 d .
C6 C 1.0507(4) 1.2848(4) 0.4399(4) 0.0441(15) Uani 1 1 d .
C7 C 1.0309(4) 1.1877(4) 0.3305(3) 0.0385(14) Uani 1 1 d .
C8 C 0.9906(4) 1.1223(4) 0.2509(4) 0.0412(14) Uani 1 1 d .
C9 C 0.9964(4) 1.0371(4) 0.2516(4) 0.0534(17) Uani 1 1 d .
H9 H 1.0312 1.0233 0.3047 0.064 Uiso 1 1 calc R
C10 C 0.9529(5) 0.9709(5) 0.1766(4) 0.0605(18) Uani 1 1 d .
H10 H 0.9550 0.9122 0.1801 0.073 Uiso 1 1 calc R
C11 C 0.9054(4) 0.9911(4) 0.0948(4) 0.0447(15) Uani 1 1 d .
C12 C 0.9026(4) 1.0776(4) 0.0937(4) 0.0498(16) Uani 1 1 d .
H12 H 0.8705 1.0923 0.0401 0.060 Uiso 1 1 calc R
C13 C 0.9455(4) 1.1440(4) 0.1687(4) 0.0497(16) Uani 1 1 d .
H13 H 0.9446 1.2031 0.1651 0.060 Uiso 1 1 calc R
C14 C 0.7516(4) 0.7599(4) -0.0596(4) 0.0525(17) Uani 1 1 d .
H14 H 0.7158 0.6983 -0.0561 0.063 Uiso 1 1 calc R
C15 C 0.8023(4) 0.8262(4) 0.0168(4) 0.0518(16) Uani 1 1 d .
H15 H 0.8011 0.8082 0.0699 0.062 Uiso 1 1 calc R
C16 C 0.8548(4) 0.9190(4) 0.0149(4) 0.0472(16) Uani 1 1 d .
C17 C 0.8578(4) 0.9421(4) -0.0657(4) 0.0499(16) Uani 1 1 d .
H17 H 0.8928 1.0032 -0.0710 0.060 Uiso 1 1 calc R
C18 C 0.8054(4) 0.8683(5) -0.1381(4) 0.0531(17) Uani 1 1 d .
H18 H 0.8095 0.8839 -0.1912 0.064 Uiso 1 1 calc R
C19 C 0.5938(5) 0.4896(5) -0.3944(4) 0.063(2) Uani 1 1 d .
H19 H 0.6626 0.5143 -0.3909 0.075 Uiso 1 1 calc R
C20 C 0.5292(6) 0.4044(5) -0.4482(5) 0.078(2) Uani 1 1 d .
H20 H 0.5530 0.3742 -0.4812 0.094 Uiso 1 1 calc R
C21 C 0.4282(6) 0.3649(6) -0.4520(5) 0.094(3) Uani 1 1 d .
H21 H 0.3818 0.3079 -0.4889 0.112 Uiso 1 1 calc R
C22 C 0.3971(5) 0.4101(5) -0.4014(4) 0.072(2) Uani 1 1 d .
H22 H 0.3294 0.3838 -0.4024 0.086 Uiso 1 1 calc R
C23 C 0.4656(4) 0.4944(4) -0.3489(4) 0.0513(17) Uani 1 1 d .
C24 C 0.4402(4) 0.5490(4) -0.2913(4) 0.0424(15) Uani 1 1 d .
C25 C 0.4613(4) 0.6561(4) -0.1936(4) 0.0429(15) Uani 1 1 d .
C26 C 0.5049(4) 0.7403(4) -0.1260(4) 0.0436(15) Uani 1 1 d .
C27 C 0.5534(4) 0.8268(4) -0.1411(4) 0.0464(15) Uani 1 1 d .
H27 H 0.5580 0.8339 -0.1957 0.056 Uiso 1 1 calc R
C28 C 0.5959(4) 0.9044(4) -0.0752(4) 0.0489(16) Uani 1 1 d .
H28 H 0.6300 0.9631 -0.0859 0.059 Uiso 1 1 calc R
C29 C 0.5888(4) 0.8965(4) 0.0051(4) 0.0458(15) Uani 1 1 d .
C30 C 0.5377(5) 0.8077(4) 0.0196(4) 0.0577(18) Uani 1 1 d .
H30 H 0.5331 0.8007 0.0742 0.069 Uiso 1 1 calc R
C31 C 0.4936(5) 0.7297(5) -0.0462(4) 0.0553(17) Uani 1 1 d .
H31 H 0.4569 0.6710 -0.0370 0.066 Uiso 1 1 calc R
C32 C 0.7391(4) 1.0500(5) 0.2274(4) 0.0526(17) Uani 1 1 d .
H32 H 0.7715 1.0420 0.2842 0.063 Uiso 1 1 calc R
C33 C 0.6887(5) 0.9717(4) 0.1628(4) 0.0540(17) Uani 1 1 d .
H33 H 0.6871 0.9141 0.1772 0.065 Uiso 1 1 calc R
C34 C 0.6403(4) 0.9777(4) 0.0764(4) 0.0451(15) Uani 1 1 d .
C35 C 0.6428(4) 1.0671(4) 0.0613(4) 0.0517(17) Uani 1 1 d .
H35 H 0.6103 1.0762 0.0051 0.062 Uiso 1 1 calc R
C36 C 0.6942(4) 1.1401(5) 0.1314(4) 0.0524(17) Uani 1 1 d .
H36 H 0.6931 1.1975 0.1187 0.063 Uiso 1 1 calc R
C37 C 0.6858(4) 1.1935(4) 0.3763(4) 0.0401(14) Uani 1 1 d .
C38 C 0.5954(4) 1.1529(4) 0.4047(4) 0.0420(14) Uani 1 1 d .
C39 C 0.5879(4) 1.0799(4) 0.4507(4) 0.0540(17) Uani 1 1 d .
H39 H 0.6412 1.0581 0.4659 0.065 Uiso 1 1 calc R
C40 C 0.5024(4) 1.0381(4) 0.4748(4) 0.0514(17) Uani 1 1 d .
C41 C 0.4231(4) 1.0718(4) 0.4485(4) 0.0496(16) Uani 1 1 d .
H41 H 0.3639 1.0439 0.4618 0.060 Uiso 1 1 calc R
C42 C 0.4299(4) 1.1436(4) 0.4046(4) 0.0421(15) Uani 1 1 d .
C43 C 0.5164(4) 1.1858(4) 0.3810(3) 0.0396(14) Uani 1 1 d .
H43 H 0.5205 1.2349 0.3502 0.047 Uiso 1 1 calc R
C44 C 0.3431(4) 1.1801(4) 0.3769(4) 0.0419(14) Uani 1 1 d .
C45 C 0.8061(4) 0.6100(4) -0.1975(4) 0.0453(15) Uani 1 1 d .
C46 C 0.8966(4) 0.5815(4) -0.1568(3) 0.0416(15) Uani 1 1 d .
C47 C 0.9064(4) 0.5403(4) -0.0824(4) 0.0483(16) Uani 1 1 d .
H47 H 0.8541 0.5265 -0.0597 0.058 Uiso 1 1 calc R
C48 C 0.9922(4) 0.5196(4) -0.0419(3) 0.0477(16) Uani 1 1 d .
C49 C 1.0698(4) 0.5420(4) -0.0774(3) 0.0450(15) Uani 1 1 d .
H49 H 1.1287 0.5292 -0.0508 0.054 Uiso 1 1 calc R
C50 C 1.0605(4) 0.5831(4) -0.1519(3) 0.0392(14) Uani 1 1 d .
C51 C 0.9734(4) 0.6017(4) -0.1923(3) 0.0398(14) Uani 1 1 d .
H51 H 0.9660 0.6277 -0.2429 0.048 Uiso 1 1 calc R
C52 C 1.1452(5) 0.6069(4) -0.1883(4) 0.0433(15) Uani 1 1 d .
N2 N 0.9802(3) 1.2344(3) 0.3570(3) 0.0429(12) Uani 1 1 d .
N5 N 0.7508(4) 0.7793(4) -0.1403(4) 0.0529(13) Uani 1 1 d U
N10 N 0.7466(3) 1.1396(4) 0.2169(3) 0.0459(12) Uani 1 1 d U
N7 N 0.5126(3) 0.6315(3) -0.2381(3) 0.0397(12) Uani 1 1 d .
N1 N 0.9273(3) 1.3406(3) 0.4510(3) 0.0510(13) Uani 1 1 d U
N6 N 0.5661(4) 0.5412(4) -0.3456(3) 0.0549(14) Uani 1 1 d U
N8 N 0.3488(3) 0.5206(3) -0.2822(3) 0.0502(13) Uani 1 1 d .
N9 N 0.3670(3) 0.5899(3) -0.2194(3) 0.0474(13) Uani 1 1 d .
H9A H 0.3213 0.5907 -0.1983 0.057 Uiso 1 1 calc R
N4 N 1.1230(4) 1.2083(3) 0.3944(3) 0.0530(14) Uani 1 1 d .
H4A H 1.1672 1.1853 0.3919 0.064 Uiso 1 1 calc R
N3 N 1.1398(4) 1.2706(4) 0.4652(3) 0.0551(14) Uani 1 1 d .
O1 O 0.7553(3) 1.1595(3) 0.3960(2) 0.0490(10) Uani 1 1 d .
O2 O 0.6897(3) 1.2574(3) 0.3330(2) 0.0496(10) Uani 1 1 d .
O3 O 0.3551(3) 1.2461(3) 0.3379(3) 0.0605(12) Uani 1 1 d .
O4 O 0.2660(3) 1.1406(3) 0.3980(3) 0.0719(14) Uani 1 1 d .
O5 O 0.7328(3) 0.5866(3) -0.1679(2) 0.0512(11) Uani 1 1 d .
O6 O 0.8056(3) 0.6573(3) -0.2566(2) 0.0505(11) Uani 1 1 d .
O7 O 1.2213(3) 0.5849(4) -0.1533(3) 0.0747(15) Uani 1 1 d .
O8 O 1.1357(3) 0.6494(3) -0.2517(2) 0.0535(11) Uani 1 1 d .

loop_
_atom_site_aniso_label
_atom_site_aniso_U_11
_atom_site_aniso_U_22
_atom_site_aniso_U_33
_atom_site_aniso_U_23
_atom_site_aniso_U_13
_atom_site_aniso_U_12
Mn1 0.0249(5) 0.0428(5) 0.0375(5) 0.0133(4) 0.0166(4) 0.0153(4)
Mn2 0.0249(5) 0.0420(5) 0.0385(5) 0.0129(4) 0.0130(4) 0.0190(4)
C1 0.050(4) 0.085(5) 0.061(4) -0.022(4) 0.017(4) 0.023(4)
C2 0.059(5) 0.083(5) 0.066(5) -0.002(4) 0.026(4) 0.031(4)
C3 0.079(6) 0.118(7) 0.057(5) -0.019(5) 0.017(4) 0.049(5)
C4 0.048(4) 0.089(5) 0.051(4) -0.007(4) 0.007(3) 0.031(4)
C5 0.045(4) 0.049(4) 0.040(3) 0.002(3) 0.018(3) 0.015(3)
C6 0.026(3) 0.055(4) 0.043(4) -0.001(3) 0.008(3) 0.013(3)
C7 0.028(3) 0.049(4) 0.035(3) 0.013(3) 0.006(3) 0.015(3)
C8 0.038(3) 0.039(4) 0.051(4) 0.005(3) 0.020(3) 0.018(3)
C9 0.047(4) 0.063(5) 0.047(4) 0.000(3) 0.009(3) 0.027(3)
C10 0.058(4) 0.061(5) 0.057(4) -0.002(4) 0.011(4) 0.029(4)
C11 0.037(3) 0.046(4) 0.055(4) 0.001(3) 0.023(3) 0.017(3)
C12 0.046(4) 0.060(4) 0.040(4) 0.005(3) 0.018(3) 0.016(3)
C13 0.044(4) 0.053(4) 0.053(4) 0.008(3) 0.021(3) 0.018(3)
C14 0.046(4) 0.044(4) 0.061(4) -0.001(3) 0.022(3) 0.009(3)
C15 0.042(4) 0.062(5) 0.046(4) 0.001(3) 0.016(3) 0.016(3)
C16 0.029(3) 0.049(4) 0.059(4) -0.003(3) 0.015(3) 0.013(3)
C17 0.040(4) 0.047(4) 0.058(4) 0.005(3) 0.025(3) 0.006(3)
C18 0.037(4) 0.079(5) 0.042(4) 0.004(4) 0.014(3) 0.023(4)
C19 0.031(4) 0.074(5) 0.069(4) -0.020(4) 0.015(3) 0.011(3)
C20 0.070(5) 0.080(6) 0.078(5) -0.023(4) 0.022(4) 0.030(4)
C21 0.073(6) 0.084(6) 0.103(6) -0.036(5) 0.021(5) 0.025(5)
C22 0.050(4) 0.067(5) 0.079(5) -0.028(4) 0.017(4) 0.012(4)
C23 0.037(4) 0.057(4) 0.052(4) -0.016(3) 0.010(3) 0.019(3)
C24 0.027(3) 0.042(4) 0.053(4) -0.005(3) 0.012(3) 0.012(3)
C25 0.028(3) 0.056(4) 0.045(3) -0.001(3) 0.013(3) 0.019(3)
C26 0.028(3) 0.058(4) 0.047(4) 0.002(3) 0.020(3) 0.016(3)
C27 0.048(4) 0.046(4) 0.047(4) 0.013(3) 0.023(3) 0.015(3)
C28 0.047(4) 0.043(4) 0.054(4) 0.004(3) 0.017(3) 0.016(3)
C29 0.032(3) 0.056(4) 0.049(4) -0.002(3) 0.013(3) 0.022(3)
C30 0.055(4) 0.059(4) 0.048(4) -0.006(3) 0.026(3) 0.006(4)
C31 0.054(4) 0.056(4) 0.052(4) 0.006(3) 0.025(3) 0.013(3)
C32 0.035(4) 0.070(5) 0.042(4) 0.001(4) 0.012(3) 0.012(3)
C33 0.048(4) 0.042(4) 0.059(4) -0.006(3) 0.019(3) 0.006(3)
C34 0.033(3) 0.052(4) 0.046(4) -0.001(3) 0.009(3) 0.018(3)
C35 0.035(3) 0.058(4) 0.053(4) -0.005(4) 0.009(3) 0.017(3)
C36 0.038(4) 0.059(4) 0.060(4) 0.003(4) 0.023(3) 0.016(3)
C37 0.041(4) 0.047(4) 0.047(4) 0.030(3) 0.024(3) 0.024(3)
C38 0.034(3) 0.050(4) 0.055(4) 0.024(3) 0.024(3) 0.021(3)
C39 0.047(4) 0.079(5) 0.081(4) 0.057(4) 0.047(4) 0.048(4)
C40 0.046(4) 0.068(4) 0.073(4) 0.047(4) 0.039(3) 0.039(3)
C41 0.044(4) 0.061(4) 0.080(4) 0.054(4) 0.042(3) 0.038(3)
C42 0.039(3) 0.045(4) 0.053(4) 0.011(3) 0.026(3) 0.020(3)
C43 0.036(3) 0.048(4) 0.045(3) 0.023(3) 0.020(3) 0.023(3)
C44 0.036(4) 0.042(4) 0.043(4) 0.008(3) 0.008(3) 0.018(3)
C45 0.034(3) 0.058(4) 0.049(4) 0.012(3) 0.018(3) 0.021(3)
C46 0.037(3) 0.059(4) 0.040(3) 0.020(3) 0.021(3) 0.024(3)
C47 0.041(4) 0.079(5) 0.055(4) 0.031(4) 0.035(3) 0.039(3)
C48 0.038(3) 0.071(4) 0.058(4) 0.039(3) 0.029(3) 0.036(3)
C49 0.038(3) 0.076(4) 0.047(3) 0.037(3) 0.028(3) 0.038(3)
C50 0.029(3) 0.057(4) 0.039(3) 0.013(3) 0.019(3) 0.019(3)
C51 0.034(3) 0.050(4) 0.041(3) 0.011(3) 0.017(3) 0.020(3)
C52 0.039(4) 0.047(4) 0.039(4) 0.004(3) 0.017(3) 0.010(3)
N2 0.032(3) 0.048(3) 0.047(3) 0.000(2) 0.014(2) 0.017(2)
N5 0.036(3) 0.061(3) 0.088(3) 0.042(3) 0.041(2) 0.028(2)
N10 0.034(2) 0.058(3) 0.064(3) 0.029(2) 0.027(2) 0.028(2)
N7 0.026(3) 0.049(3) 0.041(3) -0.003(2) 0.011(2) 0.014(2)
N1 0.038(3) 0.059(3) 0.081(3) 0.031(2) 0.041(2) 0.028(2)
N6 0.039(3) 0.092(3) 0.054(3) 0.014(2) 0.021(2) 0.046(2)
N8 0.039(3) 0.056(3) 0.056(3) 0.001(3) 0.022(3) 0.015(3)
N9 0.035(3) 0.056(3) 0.050(3) 0.000(3) 0.024(2) 0.011(3)
N4 0.041(3) 0.067(4) 0.053(3) -0.001(3) 0.012(3) 0.030(3)
N3 0.039(3) 0.063(4) 0.056(3) -0.003(3) 0.010(3) 0.021(3)
O1 0.036(2) 0.060(3) 0.065(3) 0.025(2) 0.030(2) 0.023(2)
O2 0.046(2) 0.060(3) 0.058(3) 0.029(2) 0.031(2) 0.025(2)
O3 0.066(3) 0.060(3) 0.076(3) 0.044(3) 0.033(2) 0.040(2)
O4 0.045(3) 0.087(3) 0.116(4) 0.052(3) 0.045(3) 0.044(3)
O5 0.037(2) 0.071(3) 0.060(3) 0.026(2) 0.020(2) 0.035(2)
O6 0.046(3) 0.070(3) 0.049(2) 0.029(2) 0.022(2) 0.032(2)
O7 0.046(3) 0.135(4) 0.083(3) 0.058(3) 0.045(2) 0.057(3)
O8 0.063(3) 0.067(3) 0.050(3) 0.038(2) 0.036(2) 0.031(2)

loop_
_atom_type_symbol
_atom_type_description
_atom_type_scat_dispersion_real
_atom_type_scat_dispersion_imag
_atom_type_scat_source
C C 0.0033 0.0016 'International Tables Vol C Tables 4.2.6.8 and 6.1.1.4'
H H 0.0000 0.0000 'International Tables Vol C Tables 4.2.6.8 and 6.1.1.4'
N N 0.0061 0.0033 'International Tables Vol C Tables 4.2.6.8 and 6.1.1.4'
O O 0.0106 0.0060 'International Tables Vol C Tables 4.2.6.8 and 6.1.1.4'
Mn Mn 0.3368 0.7283 'International Tables Vol C Tables 4.2.6.8 and 6.1.1.4'

loop_
_geom_angle_atom_site_label_1
_geom_angle_atom_site_label_2
_geom_angle_atom_site_label_3
_geom_angle
_geom_angle_site_symmetry_1
_geom_angle_site_symmetry_3
O8 Mn1 N10 96.38(18) 2_775 .
O8 Mn1 N1 97.82(18) 2_775 .
N10 Mn1 N1 164.97(19) . .
O8 Mn1 N2 97.28(18) 2_775 .
N10 Mn1 N2 96.27(17) . .
N1 Mn1 N2 77.06(16) . .
O8 Mn1 O1 159.88(16) 2_775 .
N10 Mn1 O1 84.96(17) . .
N1 Mn1 O1 83.42(16) . .
N2 Mn1 O1 102.54(16) . .
O8 Mn1 O2 100.01(16) 2_775 .
N10 Mn1 O2 91.49(15) . .
N1 Mn1 O2 90.89(15) . .
N2 Mn1 O2 160.13(16) . .
O1 Mn1 O2 59.87(14) . .
O8 Mn1 C37 129.56(18) 2_775 .
N10 Mn1 C37 87.49(18) . .
N1 Mn1 C37 87.28(18) . .
N2 Mn1 C37 132.39(19) . .
O1 Mn1 C37 30.32(15) . .
O2 Mn1 C37 29.56(15) . .
O3 Mn2 N5 94.96(19) 2_675 .
O3 Mn2 N6 96.34(19) 2_675 .
N5 Mn2 N6 167.47(19) . .
O3 Mn2 N7 98.00(17) 2_675 .
N5 Mn2 N7 96.38(16) . .
N6 Mn2 N7 76.73(16) . .
O3 Mn2 O5 159.99(16) 2_675 .
N5 Mn2 O5 84.84(17) . .
N6 Mn2 O5 86.37(17) . .
N7 Mn2 O5 101.91(16) . .
O3 Mn2 O6 100.07(16) 2_675 .
N5 Mn2 O6 92.18(16) . .
N6 Mn2 O6 91.14(16) . .
N7 Mn2 O6 159.23(17) . .
O5 Mn2 O6 59.99(14) . .
O3 Mn2 C45 129.56(19) 2_675 .
N5 Mn2 C45 87.18(18) . .
N6 Mn2 C45 89.76(18) . .
N7 Mn2 C45 131.92(19) . .
O5 Mn2 C45 30.45(16) . .
O6 Mn2 C45 29.58(15) . .
N1 C1 C2 125.3(6) . .
N1 C1 H1 117.4 . .
C2 C1 H1 117.4 . .
C3 C2 C1 118.6(6) . .
C3 C2 H2 120.7 . .
C1 C2 H2 120.7 . .
C2 C3 C4 119.7(6) . .
C2 C3 H3 120.2 . .
C4 C3 H3 120.2 . .
C3 C4 C5 119.6(6) . .
C3 C4 H4 120.2 . .
C5 C4 H4 120.2 . .
N1 C5 C4 123.2(5) . .
N1 C5 C6 112.6(5) . .
C4 C5 C6 124.1(6) . .
N3 C6 N2 112.9(5) . .
N3 C6 C5 125.1(5) . .
N2 C6 C5 121.8(5) . .
N4 C7 N2 108.5(5) . .
N4 C7 C8 124.6(5) . .
N2 C7 C8 126.7(5) . .
C9 C8 C13 117.4(5) . .
C9 C8 C7 121.2(6) . .
C13 C8 C7 121.4(5) . .
C8 C9 C10 122.3(6) . .
C8 C9 H9 118.9 . .
C10 C9 H9 118.9 . .
C9 C10 C11 120.5(6) . .
C9 C10 H10 119.8 . .
C11 C10 H10 119.8 . .
C12 C11 C10 117.2(6) . .
C12 C11 C16 122.1(6) . .
C10 C11 C16 120.5(6) . .
C11 C12 C13 122.5(6) . .
C11 C12 H12 118.8 . .
C13 C12 H12 118.8 . .
C12 C13 C8 119.9(6) . .
C12 C13 H13 120.0 . .
C8 C13 H13 120.0 . .
N5 C14 C15 124.0(6) . .
N5 C14 H14 118.0 . .
C15 C14 H14 118.0 . .
C16 C15 C14 120.4(6) . .
C16 C15 H15 119.8 . .
C14 C15 H15 119.8 . .
C15 C16 C17 117.8(5) . .
C15 C16 C11 121.2(6) . .
C17 C16 C11 121.0(6) . .
C16 C17 C18 116.5(6) . .
C16 C17 H17 121.8 . .
C18 C17 H17 121.8 . .
N5 C18 C17 128.0(6) . .
N5 C18 H18 116.0 . .
C17 C18 H18 116.0 . .
N6 C19 C20 125.8(6) . .
N6 C19 H19 117.1 . .
C20 C19 H19 117.1 . .
C21 C20 C19 118.2(6) . .
C21 C20 H20 120.9 . .
C19 C20 H20 120.9 . .
C22 C21 C20 119.1(7) . .
C22 C21 H21 120.5 . .
C20 C21 H21 120.5 . .
C21 C22 C23 119.7(7) . .
C21 C22 H22 120.1 . .
C23 C22 H22 120.1 . .
C22 C23 N6 124.5(5) . .
C22 C23 C24 124.2(5) . .
N6 C23 C24 111.3(5) . .
N8 C24 N7 114.3(5) . .
N8 C24 C23 123.9(5) . .
N7 C24 C23 121.7(5) . .
N9 C25 N7 107.6(5) . .
N9 C25 C26 126.5(5) . .
N7 C25 C26 125.9(5) . .
C27 C26 C31 120.3(5) . .
C27 C26 C25 121.6(5) . .
C31 C26 C25 118.1(5) . .
C26 C27 C28 120.0(5) . .
C26 C27 H27 120.0 . .
C28 C27 H27 120.0 . .
C29 C28 C27 121.4(6) . .
C29 C28 H28 119.3 . .
C27 C28 H28 119.3 . .
C28 C29 C30 118.2(5) . .
C28 C29 C34 121.0(6) . .
C30 C29 C34 120.6(5) . .
C31 C30 C29 120.9(6) . .
C31 C30 H30 119.5 . .
C29 C30 H30 119.5 . .
C26 C31 C30 119.0(6) . .
C26 C31 H31 120.5 . .
C30 C31 H31 120.5 . .
C33 C32 N10 126.6(6) . .
C33 C32 H32 116.7 . .
N10 C32 H32 116.7 . .
C32 C33 C34 120.4(6) . .
C32 C33 H33 119.8 . .
C34 C33 H33 119.8 . .
C33 C34 C35 115.8(6) . .
C33 C34 C29 122.1(6) . .
C35 C34 C29 122.1(6) . .
C36 C35 C34 118.6(6) . .
C36 C35 H35 120.7 . .
C34 C35 H35 120.7 . .
N10 C36 C35 128.4(6) . .
N10 C36 H36 115.8 . .
C35 C36 H36 115.8 . .
O2 C37 O1 122.1(5) . .
O2 C37 C38 119.4(5) . .
O1 C37 C38 118.4(5) . .
O2 C37 Mn1 61.9(3) . .
O1 C37 Mn1 60.3(3) . .
C38 C37 Mn1 176.8(4) . .
C39 C38 C43 119.8(5) . .
C39 C38 C37 120.5(5) . .
C43 C38 C37 119.7(5) . .
C38 C39 C40 121.8(5) . .
C38 C39 H39 119.1 . .
C40 C39 H39 119.1 . .
C39 C40 C41 117.0(5) . .
C39 C40 C40 120.6(6) . 2_676
C41 C40 C40 122.5(6) . 2_676
C42 C41 C40 121.8(5) . .
C42 C41 H41 119.1 . .
C40 C41 H41 119.1 . .
C41 C42 C43 120.9(5) . .
C41 C42 C44 121.3(5) . .
C43 C42 C44 117.8(5) . .
C38 C43 C42 118.7(6) . .
C38 C43 H43 120.7 . .
C42 C43 H43 120.7 . .
O3 C44 O4 125.7(6) . .
O3 C44 C42 117.7(6) . .
O4 C44 C42 116.7(6) . .
O6 C45 O5 121.5(5) . .
O6 C45 C46 120.0(5) . .
O5 C45 C46 118.4(6) . .
O6 C45 Mn2 61.0(3) . .
O5 C45 Mn2 60.6(3) . .
C46 C45 Mn2 174.6(4) . .
C51 C46 C47 120.3(5) . .
C51 C46 C45 118.7(5) . .
C47 C46 C45 121.0(5) . .
C48 C47 C46 121.1(5) . .
C48 C47 H47 119.5 . .
C46 C47 H47 119.5 . .
C47 C48 C49 118.0(5) . .
C47 C48 C48 122.0(6) . 2_765
C49 C48 C48 119.8(6) . 2_765
C50 C49 C48 121.2(5) . .
C50 C49 H49 119.4 . .
C48 C49 H49 119.4 . .
C51 C50 C49 119.9(5) . .
C51 C50 C52 119.9(5) . .
C49 C50 C52 120.2(5) . .
C50 C51 C46 119.5(5) . .
C50 C51 H51 120.3 . .
C46 C51 H51 120.3 . .
O8 C52 O7 124.0(6) . .
O8 C52 C50 117.1(6) . .
O7 C52 C50 118.8(6) . .
C7 N2 C6 103.9(4) . .
C7 N2 Mn1 144.6(4) . .
C6 N2 Mn1 111.4(3) . .
C18 N5 C14 113.3(6) . .
C18 N5 Mn2 127.5(4) . .
C14 N5 Mn2 119.2(4) . .
C36 N10 C32 110.1(5) . .
C36 N10 Mn1 128.6(4) . .
C32 N10 Mn1 121.3(4) . .
C25 N7 C24 103.5(4) . .
C25 N7 Mn2 144.5(4) . .
C24 N7 Mn2 111.9(3) . .
C1 N1 C5 113.6(5) . .
C1 N1 Mn1 129.0(4) . .
C5 N1 Mn1 116.9(4) . .
C19 N6 C23 112.4(5) . .
C19 N6 Mn2 128.7(4) . .
C23 N6 Mn2 118.1(3) . .
C24 N8 N9 101.2(4) . .
C25 N9 N8 113.4(4) . .
C25 N9 H9A 123.3 . .
N8 N9 H9A 123.3 . .
C7 N4 N3 112.2(4) . .
C7 N4 H4A 123.9 . .
N3 N4 H4A 123.9 . .
C6 N3 N4 102.5(4) . .
C37 O1 Mn1 89.4(3) . .
C37 O2 Mn1 88.6(3) . .
C44 O3 Mn2 164.6(4) . 2_675
C45 O5 Mn2 88.9(4) . .
C45 O6 Mn2 89.4(3) . .
C52 O8 Mn1 160.7(4) . 2_775

loop_
_geom_bond_atom_site_label_1
_geom_bond_atom_site_label_2
_geom_bond_distance
_geom_bond_site_symmetry_2
Mn1 O8 1.973(4) 2_775
Mn1 N10 2.104(5) .
Mn1 N1 2.155(5) .
Mn1 N2 2.168(4) .
Mn1 O1 2.188(4) .
Mn1 O2 2.223(4) .
Mn1 C37 2.519(5) .
Mn2 O3 1.973(4) 2_675
Mn2 N5 2.131(6) .
Mn2 N6 2.148(5) .
Mn2 N7 2.189(4) .
Mn2 O5 2.195(4) .
Mn2 O6 2.204(4) .
Mn2 C45 2.518(6) .
C1 N1 1.356(7) .
C1 C2 1.374(8) .
C1 H1 0.9300 .
C2 C3 1.350(9) .
C2 H2 0.9300 .
C3 C4 1.357(8) .
C3 H3 0.9300 .
C4 C5 1.377(7) .
C4 H4 0.9300 .
C5 N1 1.380(7) .
C5 C6 1.428(7) .
C6 N3 1.344(6) .
C6 N2 1.389(6) .
C7 N4 1.325(6) .
C7 N2 1.365(6) .
C7 C8 1.426(7) .
C8 C9 1.360(8) .
C8 C13 1.405(8) .
C9 C10 1.371(7) .
C9 H9 0.9300 .
C10 C11 1.397(8) .
C10 H10 0.9300 .
C11 C12 1.364(8) .
C11 C16 1.469(7) .
C12 C13 1.374(7) .
C12 H12 0.9300 .
C13 H13 0.9300 .
C14 N5 1.369(7) .
C14 C15 1.382(7) .
C14 H14 0.9300 .
C15 C16 1.382(8) .
C15 H15 0.9300 .
C16 C17 1.397(8) .
C17 C18 1.402(7) .
C17 H17 0.9300 .
C18 N5 1.322(7) .
C18 H18 0.9300 .
C19 N6 1.364(7) .
C19 C20 1.371(8) .
C19 H19 0.9300 .
C20 C21 1.374(9) .
C20 H20 0.9300 .
C21 C22 1.357(8) .
C21 H21 0.9300 .
C22 C23 1.363(8) .
C22 H22 0.9300 .
C23 N6 1.383(7) .
C23 C24 1.469(7) .
C24 N8 1.326(6) .
C24 N7 1.362(6) .
C25 N9 1.314(6) .
C25 N7 1.347(6) .
C25 C26 1.469(7) .
C26 C27 1.358(8) .
C26 C31 1.386(7) .
C27 C28 1.384(7) .
C27 H27 0.9300 .
C28 C29 1.365(8) .
C28 H28 0.9300 .
C29 C30 1.393(8) .
C29 C34 1.462(7) .
C30 C31 1.386(7) .
C30 H30 0.9300 .
C31 H31 0.9300 .
C32 C33 1.371(7) .
C32 N10 1.382(7) .
C32 H32 0.9300 .
C33 C34 1.382(8) .
C33 H33 0.9300 .
C34 C35 1.413(8) .
C35 C36 1.370(7) .
C35 H35 0.9300 .
C36 N10 1.359(7) .
C36 H36 0.9300 .
C37 O2 1.243(6) .
C37 O1 1.272(6) .
C37 C38 1.497(7) .
C38 C39 1.383(7) .
C38 C43 1.386(7) .
C39 C40 1.396(7) .
C39 H39 0.9300 .
C40 C41 1.399(7) .
C40 C40 1.468(11) 2_676
C41 C42 1.347(7) .
C41 H41 0.9300 .
C42 C43 1.403(7) .
C42 C44 1.526(8) .
C43 H43 0.9300 .
C44 O3 1.225(6) .
C44 O4 1.257(7) .
C45 O6 1.243(7) .
C45 O5 1.276(6) .
C45 C46 1.510(8) .
C46 C51 1.391(7) .
C46 C47 1.392(7) .
C47 C48 1.378(7) .
C47 H47 0.9300 .
C48 C49 1.400(7) .
C48 C48 1.510(10) 2_765
C49 C50 1.392(7) .
C49 H49 0.9300 .
C50 C51 1.376(7) .
C50 C52 1.502(7) .
C51 H51 0.9300 .
C52 O8 1.252(6) .
C52 O7 1.253(7) .
N8 N9 1.346(6) .
N9 H9A 0.8600 .
N4 N3 1.377(6) .
N4 H4A 0.8600 .
O3 Mn2 1.973(4) 2_675
O8 Mn1 1.973(4) 2_775
